data_1561529
loop_
_publ_author_name
'Yohannan, Jinu P.'
'Vidyasagar, Kanamaluru'

_publ_section_title
;
 Syntheses, structural variants and characterization of AInM&#x2032;S4
 (A=alkali metals, Tl; M&#x2032; = Ge, Sn) compounds; facile ion-exchange
 reactions of layered NaInSnS4 and KInSnS4 compounds
;
_journal_name_full 'Journal of Solid State Chemistry'
_journal_page_first 291
_journal_page_last 302
_journal_paper_doi 10.1016/j.jssc.2016.03.045
_journal_volume 238
_journal_year 2016
_chemical_formula_sum 'In Na S4 Sn'
_chemical_formula_weight 384.78
_space_group_IT_number 175
_space_group_name_Hall '-P 6'
_space_group_name_H-M_alt 'P 6/m'
_symmetry_cell_setting hexagonal
_symmetry_space_group_name_Hall '-P 6'
_symmetry_space_group_name_H-M 'P 6/m'
_atom_sites_solution_primary direct
_atom_sites_solution_secondary difmap
_audit_creation_method SHELXL-97
_cell_angle_alpha 90.00
_cell_angle_beta 90.00
_cell_angle_gamma 120.00
_cell_formula_units_Z 3
_cell_length_a 3.7273(6)
_cell_length_b 3.7273(6)
_cell_length_c 8.5600(16)
_cell_measurement_reflns_used 242
_cell_measurement_temperature 293(2)
_cell_measurement_theta_max 24.58
_cell_measurement_theta_min 2.38
_cell_volume 102.99(3)
_computing_cell_refinement APEXII,Bruker,2004
_computing_data_collection APEXII,Bruker,2004
_computing_data_reduction SAINT,Bruker,2004
_computing_molecular_graphics 'ORTEP-3 (Farrugia, 1997)'
_computing_publication_material 'SHELXL-97 (Sheldrick, 1997)'
_computing_structure_refinement 'SHELXL-97 (Sheldrick, 1997)'
_computing_structure_solution 'SHELXS-97 (Sheldrick, 1997)'
_diffrn_ambient_temperature 293(2)
_diffrn_measured_fraction_theta_full 1.000
_diffrn_measured_fraction_theta_max 1.000
_diffrn_measurement_device_type 'Bruker ApexII ccd area detector'
_diffrn_measurement_method 'phi and omega scans'
_diffrn_radiation_monochromator graphite
_diffrn_radiation_source 'fine-focus sealed tube'
_diffrn_radiation_type MoK\a
_diffrn_radiation_wavelength 0.71073
_diffrn_reflns_av_R_equivalents 0.0374
_diffrn_reflns_av_sigmaI/netI 0.0288
_diffrn_reflns_limit_h_max 4
_diffrn_reflns_limit_h_min -4
_diffrn_reflns_limit_k_max 4
_diffrn_reflns_limit_k_min -4
_diffrn_reflns_limit_l_max 5
_diffrn_reflns_limit_l_min -10
_diffrn_reflns_number 494
_diffrn_reflns_theta_full 27.10
_diffrn_reflns_theta_max 27.10
_diffrn_reflns_theta_min 2.38
_exptl_absorpt_coefficient_mu 6.789
_exptl_absorpt_correction_T_max 0.934
_exptl_absorpt_correction_T_min 0.850
_exptl_absorpt_correction_type multi-scan
_exptl_absorpt_process_details SADABS(Bruker,2004)
_exptl_crystal_colour yellow
_exptl_crystal_density_diffrn 3.102
_exptl_crystal_density_method 'not measured'
_exptl_crystal_description plate
_exptl_crystal_F_000 87
_exptl_crystal_size_max 0.03
_exptl_crystal_size_mid 0.02
_exptl_crystal_size_min 0.01
_refine_diff_density_max 2.252
_refine_diff_density_min -3.816
_refine_diff_density_rms 0.451
_refine_ls_extinction_coef 0.0001
_refine_ls_extinction_method SHELXL
_refine_ls_goodness_of_fit_ref 1.428
_refine_ls_matrix_type full
_refine_ls_number_parameters 7
_refine_ls_number_reflns 89
_refine_ls_number_restraints 0
_refine_ls_restrained_S_all 1.428
_refine_ls_R_factor_all 0.0558
_refine_ls_R_factor_gt 0.0559
_refine_ls_shift/su_max 0.000
_refine_ls_shift/su_mean 0.000
_refine_ls_structure_factor_coef Fsqd
_refine_ls_weighting_details 'calc w=1/[\s^2^(Fo^2^)+(0.1031P)^2^+0.4918P] where P=(Fo^2^+2Fc^2^)/3'
_refine_ls_weighting_scheme calc
_refine_ls_wR_factor_gt 0.1642
_refine_ls_wR_factor_ref 0.1642
_reflns_number_gt 88
_reflns_number_total 89
_reflns_threshold_expression >2sigma(I)
_cod_data_source_file JSSC-2016-238-291.cif
_cod_data_source_block NaInSnS4-6
_cod_original_sg_symbol_Hall -P6
_cod_original_sg_symbol_H-M P6/m
_cod_database_code 1561529

loop_
_symmetry_equiv_pos_as_xyz
'x, y, z'
'-x, -y, z'
'-y, x-y, z'
'y, -x+y, z'
'-x+y, -x, z'
'x-y, x, z'
'-x, -y, -z'
'x, y, -z'
'y, -x+y, -z'
'-y, x-y, -z'
'x-y, x, -z'
'-x+y, -x, -z'

loop_
_atom_site_label
_atom_site_type_symbol
_atom_site_fract_x
_atom_site_fract_y
_atom_site_fract_z
_atom_site_U_iso_or_equiv
_atom_site_adp_type
_atom_site_occupancy
_atom_site_symmetry_multiplicity
_atom_site_calc_flag
_atom_site_refinement_flags
_atom_site_disorder_assembly
_atom_site_disorder_group
Na1 Na 0.0000 0.0000 0.5000 0.12(3) Uiso 0.50 12 d SP . .
In1 In 0.0000 0.0000 0.0000 0.0131(10) Uani 0.50 12 d SP . 1
Sn1 Sn 0.0000 0.0000 0.0000 0.0131(10) Uani 0.50 12 d SP . 2
S1 S -0.3333 0.3333 0.1676(11) 0.0138(18) Uani 0.50 3 d SP . .

loop_
_atom_site_aniso_label
_atom_site_aniso_U_11
_atom_site_aniso_U_22
_atom_site_aniso_U_33
_atom_site_aniso_U_23
_atom_site_aniso_U_13
_atom_site_aniso_U_12
In1 0.0107(11) 0.0107(11) 0.0177(16) 0.000 0.000 0.0054(6)
Sn1 0.0107(11) 0.0107(11) 0.0177(16) 0.000 0.000 0.0054(6)
S1 0.014(3) 0.014(3) 0.012(4) 0.000 0.000 0.0072(13)

loop_
_atom_type_symbol
_atom_type_description
_atom_type_scat_dispersion_real
_atom_type_scat_dispersion_imag
_atom_type_scat_source
Na Na 0.0360 0.0250 'International Tables Vol C Tables 4.2.6.8 and 6.1.1.4'
S S 0.1250 0.1230 'International Tables Vol C Tables 4.2.6.8 and 6.1.1.4'
In In -0.7280 1.3100 'International Tables Vol C Tables 4.2.6.8 and 6.1.1.4'
Sn Sn -0.6540 1.4250 'International Tables Vol C Tables 4.2.6.8 and 6.1.1.4'

loop_
_geom_angle_atom_site_label_1
_geom_angle_atom_site_label_2
_geom_angle_atom_site_label_3
_geom_angle
_geom_angle_site_symmetry_1
_geom_angle_site_symmetry_3
Na1 Na1 Na1 180.0 1_665 1_445
Na1 Na1 Na1 120.0 1_665 1_545
Na1 Na1 Na1 60.0 1_445 1_545
Na1 Na1 Na1 120.0 1_665 1_455
Na1 Na1 Na1 60.0 1_445 1_455
Na1 Na1 Na1 120.0 1_545 1_455
Na1 Na1 Na1 60.0 1_665 1_655
Na1 Na1 Na1 120.0 1_445 1_655
Na1 Na1 Na1 60.0 1_545 1_655
Na1 Na1 Na1 180.0 1_455 1_655
Na1 Na1 Na1 60.0 1_665 1_565
Na1 Na1 Na1 120.0 1_445 1_565
Na1 Na1 Na1 180.0 1_545 1_565
Na1 Na1 Na1 60.0 1_455 1_565
Na1 Na1 Na1 120.0 1_655 1_565
S1 In1 S1 180.0(3) 8 2
S1 In1 S1 112.6(3) 8 7
S1 In1 S1 67.4(3) 2 7
S1 In1 S1 92.2(2) 8 8_545
S1 In1 S1 87.8(2) 2 8_545
S1 In1 S1 49.17(10) 7 8_545
S1 In1 S1 49.17(10) 8 7_455
S1 In1 S1 130.83(10) 2 7_455
S1 In1 S1 92.2(2) 7 7_455
S1 In1 S1 49.17(10) 8_545 7_455
S1 In1 S1 130.83(10) 8 1_655
S1 In1 S1 49.17(10) 2 1_655
S1 In1 S1 87.8(2) 7 1_655
S1 In1 S1 130.83(10) 8_545 1_655
S1 In1 S1 180.0(3) 7_455 1_655
S1 In1 S1 87.8(2) 8 2_565
S1 In1 S1 92.2(2) 2 2_565
S1 In1 S1 130.83(10) 7 2_565
S1 In1 S1 180.0(3) 8_545 2_565
S1 In1 S1 130.83(10) 7_455 2_565
S1 In1 S1 49.17(10) 1_655 2_565
S1 In1 S1 67.4(3) 8 .
S1 In1 S1 112.6(3) 2 .
S1 In1 S1 180.0(3) 7 .
S1 In1 S1 130.83(10) 8_545 .
S1 In1 S1 87.8(2) 7_455 .
S1 In1 S1 92.2(2) 1_655 .
S1 In1 S1 49.17(10) 2_565 .
S1 In1 S1 92.2(2) 8 8_655
S1 In1 S1 87.8(2) 2 8_655
S1 In1 S1 49.17(10) 7 8_655
S1 In1 S1 92.2(2) 8_545 8_655
S1 In1 S1 112.6(3) 7_455 8_655
S1 In1 S1 67.4(3) 1_655 8_655
S1 In1 S1 87.8(2) 2_565 8_655
S1 In1 S1 130.83(10) . 8_655
S1 In1 S1 87.8(2) 8 2_455
S1 In1 S1 92.2(2) 2 2_455
S1 In1 S1 130.83(10) 7 2_455
S1 In1 S1 87.8(2) 8_545 2_455
S1 In1 S1 67.4(3) 7_455 2_455
S1 In1 S1 112.6(3) 1_655 2_455
S1 In1 S1 92.2(2) 2_565 2_455
S1 In1 S1 49.17(10) . 2_455
S1 In1 S1 180.0(3) 8_655 2_455
S1 In1 S1 49.17(10) 8 7_565
S1 In1 S1 130.83(10) 2 7_565
S1 In1 S1 92.2(2) 7 7_565
S1 In1 S1 112.6(3) 8_545 7_565
S1 In1 S1 92.2(2) 7_455 7_565
S1 In1 S1 87.8(2) 1_655 7_565
S1 In1 S1 67.4(3) 2_565 7_565
S1 In1 S1 87.8(2) . 7_565
S1 In1 S1 49.17(10) 8_655 7_565
S1 In1 S1 130.83(10) 2_455 7_565
S1 In1 S1 130.83(10) 8 1_545
S1 In1 S1 49.17(10) 2 1_545
S1 In1 S1 87.8(2) 7 1_545
S1 In1 S1 67.4(3) 8_545 1_545
S1 In1 S1 87.8(2) 7_455 1_545
S1 In1 S1 92.2(2) 1_655 1_545
S1 In1 S1 112.6(3) 2_565 1_545
S1 In1 S1 92.2(2) . 1_545
S1 In1 S1 130.83(10) 8_655 1_545
S1 In1 S1 49.17(10) 2_455 1_545
S1 In1 S1 180.0(3) 7_565 1_545
S1 S1 S1 120.000(1) 2_565 2_455
S1 S1 S1 120.000(1) 2_565 2_465
S1 S1 S1 120.0 2_455 2_465
S1 S1 In1 65.42(5) 2_565 .
S1 S1 In1 65.42(5) 2_455 .
S1 S1 In1 146.31(17) 2_465 .
S1 S1 In1 146.31(17) 2_565 1_455
S1 S1 In1 65.42(5) 2_455 1_455
S1 S1 In1 65.42(5) 2_465 1_455
In1 S1 In1 92.2(2) . 1_455
S1 S1 Sn1 146.31(17) 2_565 1_455
S1 S1 Sn1 65.42(5) 2_455 1_455
S1 S1 Sn1 65.42(5) 2_465 1_455
In1 S1 Sn1 92.2(2) . 1_455
In1 S1 Sn1 0.0 1_455 1_455
S1 S1 In1 65.42(5) 2_565 1_565
S1 S1 In1 146.31(17) 2_455 1_565
S1 S1 In1 65.42(5) 2_465 1_565
In1 S1 In1 92.2(2) . 1_565
In1 S1 In1 92.2(2) 1_455 1_565
Sn1 S1 In1 92.2(2) 1_455 1_565
S1 S1 Sn1 65.42(5) 2_565 1_565
S1 S1 Sn1 146.31(17) 2_455 1_565
S1 S1 Sn1 65.42(5) 2_465 1_565
In1 S1 Sn1 92.2(2) . 1_565
In1 S1 Sn1 92.2(2) 1_455 1_565
Sn1 S1 Sn1 92.2(2) 1_455 1_565
In1 S1 Sn1 0.0 1_565 1_565

loop_
_geom_bond_atom_site_label_1
_geom_bond_atom_site_label_2
_geom_bond_distance
_geom_bond_site_symmetry_2
Na1 Na1 3.7273(6) 1_665
Na1 Na1 3.7273(6) 1_445
Na1 Na1 3.7273(6) 1_545
Na1 Na1 3.7273(6) 1_455
Na1 Na1 3.7273(6) 1_655
Na1 Na1 3.7273(6) 1_565
In1 S1 2.586(5) 8
In1 S1 2.586(5) 2
In1 S1 2.586(5) 7
In1 S1 2.586(5) 8_545
In1 S1 2.586(5) 7_455
In1 S1 2.586(5) 1_655
In1 S1 2.586(5) 2_565
In1 S1 2.586(5) .
In1 S1 2.586(5) 8_655
In1 S1 2.586(5) 2_455
In1 S1 2.586(5) 7_565
In1 S1 2.586(5) 1_545
S1 S1 2.1520(3) 2_565
S1 S1 2.1520(3) 2_455
S1 S1 2.1520(3) 2_465
S1 In1 2.586(5) 1_455
S1 Sn1 2.586(5) 1_455
S1 In1 2.586(5) 1_565
S1 Sn1 2.586(5) 1_565
